data_1526857
loop_
_publ_author_name
'Troyanov, S.I.'
'Tikhomirov, G.A.'
'Znamenkov, K.O.'
'Morozov, I.V.'

_publ_section_title
;
 Crystal structure of beryllium nitrate complexes (N O)2 (Be (N O3)4) and
 Be O (N O3)6
;
_journal_name_full 'Zhurnal Neorganicheskoi Khimii'
_journal_page_first 1941
_journal_page_last 1948
_journal_volume 45
_journal_year 2000
_chemical_formula_sum 'Be4 N6 O19'
_chemical_name_systematic 'Be4 O (N O3)6'
_space_group_IT_number 143
_symmetry_space_group_name_Hall 'P 3'
_symmetry_space_group_name_H-M 'P 3'
_cell_angle_alpha 90
_cell_angle_beta 90
_cell_angle_gamma 120
_cell_formula_units_Z 3
_cell_length_a 13.638
_cell_length_b 13.638
_cell_length_c 6.475
_cell_volume 1042.970
_citation_journal_id_ASTM ZNOKAQ
_cod_data_source_file Troyanov_ZNOKAQ_2000_843.cif
_cod_data_source_block Be4N6O19
_cod_original_cell_volume 1042.97
_cod_database_code 1526857

loop_
_symmetry_equiv_pos_as_xyz
x,y,z
-y,x-y,z
-x+y,-x,z

loop_
_atom_site_label
_atom_site_type_symbol
_atom_site_fract_x
_atom_site_fract_y
_atom_site_fract_z
_atom_site_occupancy
_atom_site_U_iso_or_equiv
Be4 Be+2 0.379 0.5854 0.51 1 0.0
Be1 Be+2 0.6667 0.3333 0.012 1 0.0
O18 O-2 0.2717 0.2419 0.995 1 0.0
N6 N+5 0.0419 0.2093 0.336 1 0.0
O11 O-2 0.5007 0.8678 0.306 1 0.0
O15 O-2 0.634 0.7844 0.7998 1 0.0
N4 N+5 0.5509 0.7498 0.698 1 0.0
O9 O-2 0.6039 0.0463 0.6249 1 0.0
O8 O-2 0.7211 0.2131 0.5195 1 0.0
O6 O-2 0.7023 0.606 0.8683 1 0.0
O21 O-2 0.0561 0.2909 0.239 1 0.0
O1 O-2 0.6667 0.3333 0.258 1 0.0
O17 O-2 0.2174 0.1445 0.7101 1 0.0
O20 O-2 -0.0558 0.1192 0.3447 1 0.0
O7 O-2 0.5418 0.1225 0.4125 1 0.0
O5 O-2 0.7431 0.5514 0.1473 1 0.0
Be5 Be+2 0 0 0.857 1 0.0
Be3 Be+2 0.3333 0.6667 0.181 1 0.0
N1 N+5 0.6946 0.5321 -0.025 1 0.0
N3 N+5 0.4248 0.5436 0.1516 1 0.0
O3 O-2 0 0 0.607 1 0.0
O14 O-2 0.4978 0.8009 0.6998 1 0.0
O2 O-2 0.3333 0.6667 0.427 1 0.0
O12 O-2 0.4647 0.4986 0.0498 1 0.0
O4 O-2 0.6408 0.4291 -0.0915 1 0.0
O13 O-2 0.5186 0.6677 0.572 1 0.0
N5 N+5 0.1956 0.1716 0.889 1 0.0
Be2 Be+2 0.763 0.306 0.329 1 0.0
O10 O-2 0.4261 0.6363 0.0886 1 0.0
N2 N+5 0.6216 0.1241 0.522 1 0.0
O19 O-2 0.1235 0.2104 0.4386 1 0.0
O16 O-2 0.0912 0.1207 0.9485 1 0.0
Be6 Be+2 0.123 0.1 0.521 1 0.0
